data_4349163
loop_
_publ_author_name
'McMoran, Ethan P.'
'Powell, Douglas R.'
'Perez, Felio'
'Rowe, Gerard T.'
'Yang, Lei'

_publ_section_title
;
 Synthesis and Characterization of Copper Complexes with
 Cu<sup>I</sup>Cu<sup>I</sup>, Cu<sup>1.5</sup>Cu<sup>1.5</sup>m and
 Cu<sup>II</sup>Cu<sup>II</sup> Core Structures Supported by a Flexible
 Dipyridylamide Ligand.
;
_journal_issue 21
_journal_name_full 'Inorganic chemistry'
_journal_page_first 11462
_journal_page_last 11472
_journal_paper_doi 10.1021/acs.inorgchem.6b02006
_journal_volume 55
_journal_year 2016
_chemical_absolute_configuration ad
_chemical_formula_moiety 'C33 H24 Cu2 N9 O3, C6 H16 N, 2(Cl O4)'
_chemical_formula_sum 'C39 H40 Cl2 Cu2 N10 O11'
_chemical_formula_weight 1022.79
_space_group_crystal_system orthorhombic
_space_group_IT_number 33
_space_group_name_Hall 'P 2c -2n'
_space_group_name_H-M_alt 'P n a 21'
_atom_sites_solution_hydrogens geom
_audit_creation_method SHELXL-2014/7
_cell_angle_alpha 90
_cell_angle_beta 90
_cell_angle_gamma 90
_cell_formula_units_Z 4
_cell_length_a 13.6382(9)
_cell_length_b 29.853(2)
_cell_length_c 10.6440(7)
_cell_measurement_reflns_used 7419
_cell_measurement_temperature 100(2)
_cell_measurement_theta_max 28.14
_cell_measurement_theta_min 2.52
_cell_volume 4333.6(5)
_computing_cell_refinement 'SAINT (Bruker, 2007)'
_computing_data_collection 'APEX2 (Bruker, 2007)'
_computing_data_reduction 'SAINT (Bruker, 2007)'
_computing_molecular_graphics 'XP (Bruker, 2002)'
_computing_publication_material 'SHELXL-2014/7 (Sheldrick, 2015b)'
_computing_structure_refinement 'SHELXL-2014/7 (Sheldrick, 2015b)'
_computing_structure_solution 'SHELXT (Sheldrick, 2015a)'
_diffrn_ambient_temperature 100(2)
_diffrn_measured_fraction_theta_full 1.000
_diffrn_measured_fraction_theta_max 1.000
_diffrn_measurement_device_type 'Bruker APEX CCD'
_diffrn_measurement_method '\f and \w scans'
_diffrn_radiation_type MoK\a
_diffrn_radiation_wavelength 0.71073
_diffrn_reflns_av_R_equivalents 0.0312
_diffrn_reflns_av_unetI/netI 0.0339
_diffrn_reflns_Laue_measured_fraction_full 1.000
_diffrn_reflns_Laue_measured_fraction_max 1.000
_diffrn_reflns_limit_h_max 16
_diffrn_reflns_limit_h_min -16
_diffrn_reflns_limit_k_max 36
_diffrn_reflns_limit_k_min -36
_diffrn_reflns_limit_l_max 8
_diffrn_reflns_limit_l_min -13
_diffrn_reflns_number 23210
_diffrn_reflns_point_group_measured_fraction_full 1.000
_diffrn_reflns_point_group_measured_fraction_max 1.000
_diffrn_reflns_theta_full 25.242
_diffrn_reflns_theta_max 25.998
_diffrn_reflns_theta_min 1.364
_exptl_absorpt_coefficient_mu 1.176
_exptl_absorpt_correction_T_max 0.954
_exptl_absorpt_correction_T_min 0.591
_exptl_absorpt_correction_type multi-scan
_exptl_absorpt_process_details 'SADABS (Bruker, 2002)'
_exptl_crystal_colour green
_exptl_crystal_density_diffrn 1.568
_exptl_crystal_description block
_exptl_crystal_F_000 2096
_exptl_crystal_size_max 0.500
_exptl_crystal_size_mid 0.150
_exptl_crystal_size_min 0.040
_refine_diff_density_max 0.784
_refine_diff_density_min -0.624
_refine_diff_density_rms 0.068
_refine_ls_abs_structure_details
; 
 Refined as an inversion twin. 
;
_refine_ls_abs_structure_Flack 0.288(18)
_refine_ls_extinction_method none
_refine_ls_goodness_of_fit_ref 0.989
_refine_ls_hydrogen_treatment constr
_refine_ls_matrix_type full
_refine_ls_number_parameters 667
_refine_ls_number_reflns 6847
_refine_ls_number_restraints 322
_refine_ls_restrained_S_all 0.988
_refine_ls_R_factor_all 0.0432
_refine_ls_R_factor_gt 0.0381
_refine_ls_shift/su_max 0.001
_refine_ls_shift/su_mean 0.000
_refine_ls_structure_factor_coef Fsqd
_refine_ls_weighting_details 'w=1/[\s^2^(Fo^2^)+(0.0600P)^2^+4.9000P] where P=(Fo^2^+2Fc^2^)/3'
_refine_ls_weighting_scheme calc
_refine_ls_wR_factor_gt 0.0968
_refine_ls_wR_factor_ref 0.0998
_reflns_Friedel_coverage 0.892
_reflns_Friedel_fraction_full 1.000
_reflns_Friedel_fraction_max 1.000
_reflns_number_gt 6326
_reflns_number_total 6847
_reflns_threshold_expression 'I > 2\s(I)'
_cod_data_source_file ic6b02006_si_002.cif
_cod_data_source_block 15032b
_cod_depositor_comments
;
The following automatic conversions were performed:

data name '_iucr_refine_instruction_details' was replaced with
'_iucr_refine_instructions_details' as specified in the replacement
file 'data/replacement-values/replacement_tags.lst'.

Automatic conversion script
Id: cif_correct_tags 9268 2022-04-12 08:56:07Z antanas 
;
_cod_database_code 4349163
_shelx_space_group_comment
; 
The symmetry employed for this shelxl refinement is uniquely defined 
by the following loop, which should always be used as a source of 
symmetry information in preference to the above space-group names. 
They are only intended as comments. 
;
_shelx_estimated_absorpt_t_min 0.591
_shelx_estimated_absorpt_t_max 0.954

loop_
_space_group_symop_operation_xyz
'x, y, z'
'-x, -y, z+1/2'
'x+1/2, -y+1/2, z'
'-x+1/2, y+1/2, z+1/2'

loop_
_atom_site_label
_atom_site_type_symbol
_atom_site_fract_x
_atom_site_fract_y
_atom_site_fract_z
_atom_site_U_iso_or_equiv
_atom_site_adp_type
_atom_site_occupancy
_atom_site_site_symmetry_order
_atom_site_calc_flag
_atom_site_refinement_flags_posn
_atom_site_refinement_flags_adp
_atom_site_refinement_flags_occupancy
_atom_site_disorder_assembly
_atom_site_disorder_group
Cu1 Cu 0.26849(6) 0.60677(4) 0.66113(11) 0.0138(4) Uani 0.899(8) 1 d . . P A 1
Cu2 Cu 0.25808(8) 0.61559(4) 0.38167(12) 0.0154(4) Uani 0.899(8) 1 d . . P A 1
Cu1' Cu 0.2561(7) 0.6190(5) 0.600(2) 0.030(4) Uani 0.101(8) 1 d . . P A 2
Cu2' Cu 0.2455(6) 0.6073(4) 0.321(2) 0.024(4) Uani 0.101(8) 1 d . . P A 2
O1A O 0.5508(3) 0.59460(11) 0.3678(4) 0.0242(8) Uani 1 1 d . . . . .
N1A N 0.3467(3) 0.55305(14) 0.6026(5) 0.0206(9) Uani 1 1 d . . . . .
N2A N 0.3856(3) 0.58841(13) 0.4144(4) 0.0201(10) Uani 1 1 d . . . . .
N3A N 0.3409(3) 0.64796(14) 0.2398(4) 0.0185(9) Uani 1 1 d . . . . .
C1A C 0.3477(4) 0.51653(16) 0.6766(6) 0.0245(11) Uani 1 1 d . . . . .
H1A H 0.3111 0.5170 0.7525 0.029 Uiso 1 1 calc R U . . .
C2A C 0.3996(4) 0.47849(17) 0.6468(6) 0.0260(12) Uani 1 1 d . . . . .
H2A H 0.3985 0.4532 0.7010 0.031 Uiso 1 1 calc R U . . .
C3A C 0.4531(4) 0.47756(18) 0.5371(6) 0.0279(13) Uani 1 1 d . . . . .
H3A H 0.4908 0.4519 0.5158 0.033 Uiso 1 1 calc R U . . .
C4A C 0.4516(4) 0.51421(17) 0.4588(6) 0.0238(12) Uani 1 1 d . . . . .
H4A H 0.4872 0.5139 0.3821 0.029 Uiso 1 1 calc R U . . .
C5A C 0.3972(3) 0.55204(16) 0.4932(5) 0.0180(10) Uani 1 1 d . . . . .
C6A C 0.4627(4) 0.60498(16) 0.3516(5) 0.0192(11) Uani 1 1 d . . . . .
C7A C 0.4369(4) 0.63930(17) 0.2540(5) 0.0206(11) Uani 1 1 d . . . . .
C8A C 0.5091(4) 0.66048(17) 0.1816(6) 0.0248(12) Uani 1 1 d . . . . .
H8A H 0.5765 0.6536 0.1928 0.030 Uiso 1 1 calc R U . . .
C9A C 0.4798(4) 0.69139(18) 0.0943(6) 0.0278(13) Uani 1 1 d . . . . .
H9A H 0.5270 0.7061 0.0433 0.033 Uiso 1 1 calc R U . . .
C10A C 0.3810(4) 0.70122(18) 0.0805(6) 0.0242(11) Uani 1 1 d . . . . .
H10A H 0.3597 0.7231 0.0217 0.029 Uiso 1 1 calc R U . . .
C11A C 0.3143(4) 0.67827(16) 0.1547(6) 0.0227(11) Uani 1 1 d . . . . .
H11A H 0.2465 0.6845 0.1444 0.027 Uiso 1 1 calc R U . . .
O1B O 0.2117(4) 0.74532(14) 0.5058(6) 0.0542(14) Uani 1 1 d . . . . .
N1B N 0.3773(3) 0.65088(12) 0.6563(5) 0.0185(8) Uani 1 1 d . . . . .
N2B N 0.2739(3) 0.67343(14) 0.4976(5) 0.0230(10) Uani 1 1 d . . . . .
N3B N 0.1367(3) 0.64866(14) 0.3361(4) 0.0195(9) Uani 1 1 d . . . . .
C1B C 0.4561(4) 0.65480(18) 0.7325(6) 0.0262(12) Uani 1 1 d . . . . .
H1B H 0.4699 0.6316 0.7908 0.031 Uiso 1 1 calc R U . . .
C2B C 0.5173(5) 0.6918(2) 0.7278(6) 0.0368(15) Uani 1 1 d . . . . .
H2B H 0.5730 0.6942 0.7810 0.044 Uiso 1 1 calc R U . . .
C3B C 0.4939(5) 0.7252(2) 0.6419(8) 0.051(2) Uani 1 1 d . . . . .
H3B H 0.5333 0.7514 0.6368 0.061 Uiso 1 1 calc R U . . .
C4B C 0.4155(5) 0.7207(2) 0.5661(7) 0.0439(17) Uani 1 1 d . . . . .
H4B H 0.4005 0.7435 0.5069 0.053 Uiso 1 1 calc R U . . .
C5B C 0.3572(4) 0.68349(18) 0.5738(6) 0.0262(12) Uani 1 1 d . . . . .
C6B C 0.2119(4) 0.70600(19) 0.4674(6) 0.0314(13) Uani 1 1 d . . . . .
C7B C 0.1336(4) 0.69061(17) 0.3792(6) 0.0254(11) Uani 1 1 d . . . . .
C8B C 0.0584(5) 0.7202(2) 0.3415(7) 0.0387(16) Uani 1 1 d . . . . .
H8B H 0.0566 0.7502 0.3708 0.046 Uiso 1 1 calc R U . . .
C9B C -0.0125(4) 0.7039(2) 0.2604(7) 0.0370(15) Uani 1 1 d . . . . .
H9B H -0.0644 0.7230 0.2342 0.044 Uiso 1 1 calc R U . . .
C10B C -0.0087(4) 0.6614(2) 0.2182(6) 0.0338(14) Uani 1 1 d . . . . .
H10B H -0.0578 0.6502 0.1631 0.041 Uiso 1 1 calc R U . . .
C11B C 0.0678(4) 0.6343(2) 0.2565(6) 0.0294(13) Uani 1 1 d . . . . .
H11B H 0.0715 0.6045 0.2253 0.035 Uiso 1 1 calc R U . . .
O1C O -0.0254(3) 0.58804(12) 0.6537(5) 0.0322(9) Uani 1 1 d . . . . .
N1C N 0.1816(3) 0.55703(14) 0.4106(4) 0.0191(9) Uani 1 1 d . . . . .
N2C N 0.1406(3) 0.58274(14) 0.6094(5) 0.0206(9) Uani 1 1 d . . . . .
N3C N 0.1809(3) 0.64932(13) 0.7575(4) 0.0174(9) Uani 1 1 d . . . . .
C1C C 0.1777(4) 0.52555(18) 0.3183(6) 0.0259(12) Uani 1 1 d . . . . .
H1C H 0.2163 0.5296 0.2449 0.031 Uiso 1 1 calc R U . . .
C2C C 0.1200(5) 0.48827(19) 0.3275(6) 0.0318(13) Uani 1 1 d . . . . .
H2C H 0.1182 0.4670 0.2611 0.038 Uiso 1 1 calc R U . . .
C3C C 0.0642(4) 0.48174(19) 0.4345(7) 0.0331(14) Uani 1 1 d . . . . .
H3C H 0.0228 0.4563 0.4417 0.040 Uiso 1 1 calc R U . . .
C4C C 0.0696(4) 0.51272(18) 0.5307(6) 0.0277(12) Uani 1 1 d . . . . .
H4C H 0.0333 0.5084 0.6059 0.033 Uiso 1 1 calc R U . . .
C5C C 0.1288(3) 0.55026(16) 0.5161(6) 0.0208(10) Uani 1 1 d . . . . .
C6C C 0.0609(3) 0.59905(14) 0.6674(6) 0.0209(10) Uani 1 1 d . . . . .
C7C C 0.0864(4) 0.63693(16) 0.7561(5) 0.0178(11) Uani 1 1 d . . . . .
C8C C 0.0157(4) 0.65837(17) 0.8253(6) 0.0224(11) Uani 1 1 d . . . . .
H8C H -0.0505 0.6485 0.8238 0.027 Uiso 1 1 calc R U . . .
C9C C 0.0437(4) 0.69517(17) 0.8980(6) 0.0253(12) Uani 1 1 d . . . . .
H9C H -0.0034 0.7110 0.9465 0.030 Uiso 1 1 calc R U . . .
C10C C 0.1404(4) 0.70812(17) 0.8984(6) 0.0259(12) Uani 1 1 d . . . . .
H10C H 0.1610 0.7332 0.9464 0.031 Uiso 1 1 calc R U . . .
C11C C 0.2070(4) 0.68410(17) 0.8278(6) 0.0217(11) Uani 1 1 d . . . . .
H11C H 0.2740 0.6927 0.8295 0.026 Uiso 1 1 calc R U . . .
N1D N 0.7278(6) 0.6075(2) 0.4823(7) 0.0319(12) Uani 0.593(6) 1 d D U P B 1
H1D H 0.6705 0.6004 0.4271 0.038 Uiso 0.593(6) 1 calc R U P B 1
C1D C 0.7062(7) 0.6521(3) 0.5410(10) 0.0325(14) Uani 0.593(6) 1 d D U P B 1
H1D1 H 0.6406 0.6508 0.5807 0.039 Uiso 0.593(6) 1 calc R U P B 1
H1D2 H 0.7036 0.6750 0.4740 0.039 Uiso 0.593(6) 1 calc R U P B 1
C2D C 0.7801(7) 0.6664(3) 0.6383(10) 0.036(2) Uani 0.593(6) 1 d D U P B 1
H2D1 H 0.7755 0.6466 0.7116 0.054 Uiso 0.593(6) 1 calc R U P B 1
H2D2 H 0.7666 0.6973 0.6640 0.054 Uiso 0.593(6) 1 calc R U P B 1
H2D3 H 0.8462 0.6645 0.6027 0.054 Uiso 0.593(6) 1 calc R U P B 1
C3D C 0.8155(6) 0.6097(3) 0.3979(10) 0.0332(14) Uani 0.593(6) 1 d D U P B 1
H3D1 H 0.8748 0.6135 0.4505 0.040 Uiso 0.593(6) 1 calc R U P B 1
H3D2 H 0.8096 0.6365 0.3437 0.040 Uiso 0.593(6) 1 calc R U P B 1
C4D C 0.8295(12) 0.5692(5) 0.3155(15) 0.041(3) Uani 0.593(6) 1 d D U P B 1
H4D1 H 0.8318 0.5422 0.3678 0.061 Uiso 0.593(6) 1 calc R U P B 1
H4D2 H 0.8912 0.5721 0.2689 0.061 Uiso 0.593(6) 1 calc R U P B 1
H4D3 H 0.7748 0.5670 0.2562 0.061 Uiso 0.593(6) 1 calc R U P B 1
C5D C 0.7363(7) 0.5696(3) 0.5738(10) 0.0337(14) Uani 0.593(6) 1 d D U P B 1
H5D1 H 0.7985 0.5728 0.6209 0.040 Uiso 0.593(6) 1 calc R U P B 1
H5D2 H 0.7396 0.5411 0.5264 0.040 Uiso 0.593(6) 1 calc R U P B 1
C6D C 0.6527(11) 0.5669(5) 0.6662(13) 0.037(2) Uani 0.593(6) 1 d D U P B 1
H6D1 H 0.6570 0.5920 0.7253 0.056 Uiso 0.593(6) 1 calc R U P B 1
H6D2 H 0.6566 0.5386 0.7125 0.056 Uiso 0.593(6) 1 calc R U P B 1
H6D3 H 0.5903 0.5684 0.6209 0.056 Uiso 0.593(6) 1 calc R U P B 1
N1D' N 0.7241(9) 0.6032(3) 0.5153(11) 0.0325(13) Uani 0.407(6) 1 d D U P B 2
H1D' H 0.6582 0.5977 0.4772 0.039 Uiso 0.407(6) 1 calc R U P B 2
C1D' C 0.7550(9) 0.6489(4) 0.4734(16) 0.0350(15) Uani 0.407(6) 1 d D U P B 2
H1D3 H 0.7046 0.6708 0.4999 0.042 Uiso 0.407(6) 1 calc R U P B 2
H1D4 H 0.7580 0.6494 0.3805 0.042 Uiso 0.407(6) 1 calc R U P B 2
C2D' C 0.8530(9) 0.6635(4) 0.5247(19) 0.041(3) Uani 0.407(6) 1 d D U P B 2
H2D4 H 0.8498 0.6646 0.6166 0.061 Uiso 0.407(6) 1 calc R U P B 2
H2D5 H 0.8692 0.6932 0.4919 0.061 Uiso 0.407(6) 1 calc R U P B 2
H2D6 H 0.9035 0.6420 0.4989 0.061 Uiso 0.407(6) 1 calc R U P B 2
C3D' C 0.7897(10) 0.5663(4) 0.4691(13) 0.0322(15) Uani 0.407(6) 1 d D U P B 2
H3D3 H 0.7588 0.5372 0.4887 0.039 Uiso 0.407(6) 1 calc R U P B 2
H3D4 H 0.8526 0.5678 0.5152 0.039 Uiso 0.407(6) 1 calc R U P B 2
C4D' C 0.8104(18) 0.5684(8) 0.3302(15) 0.039(3) Uani 0.407(6) 1 d D U P B 2
H4D4 H 0.7485 0.5704 0.2840 0.058 Uiso 0.407(6) 1 calc R U P B 2
H4D5 H 0.8456 0.5413 0.3045 0.058 Uiso 0.407(6) 1 calc R U P B 2
H4D6 H 0.8507 0.5948 0.3118 0.058 Uiso 0.407(6) 1 calc R U P B 2
C5D' C 0.7101(10) 0.6014(4) 0.6549(12) 0.0332(15) Uani 0.407(6) 1 d D U P B 2
H5D3 H 0.6836 0.6306 0.6835 0.040 Uiso 0.407(6) 1 calc R U P B 2
H5D4 H 0.7747 0.5972 0.6954 0.040 Uiso 0.407(6) 1 calc R U P B 2
C6D' C 0.6422(16) 0.5647(7) 0.6980(18) 0.036(3) Uani 0.407(6) 1 d D U P B 2
H6D4 H 0.5752 0.5714 0.6703 0.054 Uiso 0.407(6) 1 calc R U P B 2
H6D5 H 0.6438 0.5628 0.7899 0.054 Uiso 0.407(6) 1 calc R U P B 2
H6D6 H 0.6633 0.5361 0.6620 0.054 Uiso 0.407(6) 1 calc R U P B 2
Cl1E Cl 0.75903(11) 0.66724(7) 0.0044(2) 0.0506(5) Uani 1 1 d . . . . .
O1E O 0.8249(4) 0.6295(2) -0.0031(7) 0.0722(19) Uani 1 1 d . . . . .
O2E O 0.6691(4) 0.6564(3) -0.0506(5) 0.0734(19) Uani 1 1 d . . . . .
O3E O 0.8050(5) 0.7023(2) -0.0638(9) 0.095(3) Uani 1 1 d . . . . .
O4E O 0.7451(4) 0.6820(3) 0.1260(9) 0.096(2) Uani 1 1 d . U . . .
Cl1F Cl 0.25586(9) 0.56866(4) 0.97991(17) 0.0232(3) Uani 1 1 d . . . . .
O1F O 0.3229(3) 0.59049(12) 0.8928(5) 0.0313(9) Uani 1 1 d . . . . .
O2F O 0.1961(3) 0.60090(13) 1.0417(5) 0.0391(11) Uani 1 1 d . . . . .
O3F O 0.1940(4) 0.53931(16) 0.9096(5) 0.0552(15) Uani 1 1 d . . . . .
O4F O 0.3124(4) 0.5437(2) 1.0678(6) 0.0624(17) Uani 1 1 d . . . . .

loop_
_atom_site_aniso_label
_atom_site_aniso_U_11
_atom_site_aniso_U_22
_atom_site_aniso_U_33
_atom_site_aniso_U_23
_atom_site_aniso_U_13
_atom_site_aniso_U_12
Cu1 0.0113(3) 0.0159(4) 0.0143(8) -0.0016(5) 0.0018(4) 0.0003(3)
Cu2 0.0087(4) 0.0207(4) 0.0168(9) 0.0011(4) 0.0009(5) 0.0009(3)
Cu1' 0.011(4) 0.039(5) 0.039(9) 0.005(6) 0.000(4) -0.005(3)
Cu2' 0.005(4) 0.032(4) 0.036(9) -0.003(5) -0.006(4) -0.005(3)
O1A 0.0159(17) 0.0282(18) 0.028(2) 0.0016(17) 0.0049(17) 0.0021(13)
N1A 0.018(2) 0.020(2) 0.024(2) -0.0051(18) -0.0010(19) -0.0006(17)
N2A 0.014(2) 0.023(2) 0.023(3) 0.0014(18) 0.0041(18) 0.0044(16)
N3A 0.016(2) 0.025(2) 0.015(2) 0.0004(18) 0.0002(18) -0.0012(17)
C1A 0.025(3) 0.031(3) 0.018(3) 0.001(2) 0.002(2) -0.005(2)
C2A 0.027(3) 0.026(2) 0.024(3) 0.009(2) -0.005(3) 0.001(2)
C3A 0.026(3) 0.022(3) 0.035(4) 0.000(2) -0.002(3) 0.003(2)
C4A 0.019(3) 0.029(3) 0.023(3) -0.002(2) 0.005(2) 0.002(2)
C5A 0.015(2) 0.025(2) 0.014(3) -0.001(2) 0.003(2) -0.0005(18)
C6A 0.019(2) 0.019(2) 0.020(3) -0.0054(19) 0.005(2) -0.0010(18)
C7A 0.020(3) 0.023(2) 0.019(3) -0.005(2) 0.005(2) -0.002(2)
C8A 0.016(2) 0.030(3) 0.028(3) -0.001(2) 0.010(2) -0.0026(19)
C9A 0.027(3) 0.028(3) 0.029(3) 0.003(2) 0.008(3) -0.004(2)
C10A 0.023(3) 0.029(3) 0.021(3) 0.002(2) 0.002(2) -0.004(2)
C11A 0.018(2) 0.033(3) 0.017(3) -0.003(2) -0.001(2) -0.0028(19)
O1B 0.064(3) 0.023(2) 0.076(4) -0.009(2) -0.017(3) 0.004(2)
N1B 0.0150(19) 0.0210(19) 0.019(2) -0.006(2) 0.003(2) -0.0006(14)
N2B 0.026(2) 0.025(2) 0.018(3) 0.0006(19) 0.004(2) -0.0010(17)
N3B 0.011(2) 0.028(2) 0.020(2) 0.0030(18) 0.0024(18) 0.0006(17)
C1B 0.025(3) 0.029(3) 0.025(3) -0.002(2) 0.002(2) 0.005(2)
C2B 0.029(3) 0.053(4) 0.028(3) -0.006(3) -0.003(3) -0.012(3)
C3B 0.059(4) 0.044(4) 0.050(5) 0.006(3) -0.012(4) -0.029(3)
C4B 0.056(4) 0.039(3) 0.037(4) 0.014(3) -0.010(3) -0.017(3)
C5B 0.027(3) 0.032(3) 0.020(3) 0.002(2) 0.005(2) 0.000(2)
C6B 0.031(3) 0.026(3) 0.038(4) 0.003(3) -0.005(3) -0.003(2)
C7B 0.025(3) 0.028(3) 0.023(3) 0.005(3) 0.002(3) -0.001(2)
C8B 0.049(4) 0.026(3) 0.041(4) 0.005(3) 0.001(3) 0.007(3)
C9B 0.026(3) 0.049(4) 0.036(4) 0.016(3) -0.004(3) 0.013(3)
C10B 0.022(3) 0.051(4) 0.028(3) 0.012(3) -0.001(3) 0.003(3)
C11B 0.015(3) 0.050(4) 0.023(3) 0.000(3) 0.004(2) -0.005(2)
O1C 0.0158(17) 0.0316(18) 0.049(3) -0.014(2) 0.009(2) -0.0085(14)
N1C 0.018(2) 0.022(2) 0.017(2) -0.0011(17) 0.0033(18) 0.0050(16)
N2C 0.015(2) 0.019(2) 0.027(2) -0.0051(18) 0.0054(19) -0.0042(16)
N3C 0.017(2) 0.020(2) 0.016(2) 0.0022(17) 0.0008(18) 0.0013(16)
C1C 0.026(3) 0.031(3) 0.021(3) -0.003(2) 0.000(2) 0.008(2)
C2C 0.036(3) 0.031(3) 0.029(3) -0.015(2) 0.000(3) 0.003(2)
C3C 0.028(3) 0.029(3) 0.042(4) -0.014(3) 0.005(3) -0.007(2)
C4C 0.027(3) 0.031(3) 0.025(3) -0.010(2) 0.009(3) -0.008(2)
C5C 0.016(2) 0.024(3) 0.022(3) -0.003(2) 0.004(2) 0.0006(18)
C6C 0.021(2) 0.018(2) 0.024(3) 0.000(2) 0.004(3) -0.0039(17)
C7C 0.018(3) 0.016(2) 0.019(3) 0.0017(19) 0.003(2) 0.0025(19)
C8C 0.017(3) 0.026(3) 0.023(3) 0.000(2) 0.002(2) -0.002(2)
C9C 0.024(3) 0.031(3) 0.021(3) -0.006(2) 0.000(2) 0.010(2)
C10C 0.033(3) 0.026(3) 0.019(3) -0.008(2) 0.001(3) 0.003(2)
C11C 0.020(3) 0.024(3) 0.021(3) -0.005(2) -0.005(2) 0.000(2)
N1D 0.026(2) 0.026(2) 0.044(3) 0.002(2) 0.001(2) -0.0016(19)
C1D 0.028(3) 0.027(3) 0.043(3) 0.001(2) 0.001(3) 0.001(2)
C2D 0.037(4) 0.031(4) 0.040(5) 0.000(4) -0.001(4) -0.001(3)
C3D 0.027(3) 0.028(2) 0.044(3) 0.002(2) 0.001(3) -0.004(2)
C4D 0.034(6) 0.032(4) 0.057(5) -0.007(4) 0.009(4) -0.011(4)
C5D 0.027(3) 0.028(2) 0.046(3) 0.005(2) 0.002(3) 0.001(2)
C6D 0.033(4) 0.033(4) 0.047(5) 0.011(5) 0.008(4) 0.002(3)
N1D' 0.027(2) 0.026(2) 0.045(3) 0.002(2) 0.001(2) -0.001(2)
C1D' 0.031(3) 0.028(3) 0.046(3) 0.004(3) 0.001(3) -0.001(3)
C2D' 0.039(5) 0.027(5) 0.056(6) 0.005(5) -0.001(5) -0.002(4)
C3D' 0.025(3) 0.026(3) 0.046(3) 0.001(3) 0.003(3) -0.002(3)
C4D' 0.027(6) 0.034(5) 0.055(5) -0.003(4) 0.004(5) -0.008(5)
C5D' 0.027(3) 0.028(3) 0.044(3) 0.001(3) 0.002(3) -0.001(2)
C6D' 0.028(5) 0.033(5) 0.046(6) 0.005(5) 0.008(5) 0.002(4)
Cl1E 0.0224(7) 0.0783(12) 0.0512(13) 0.0100(10) 0.0015(8) 0.0014(7)
O1E 0.044(3) 0.081(4) 0.091(5) 0.035(4) 0.007(4) 0.018(3)
O2E 0.024(3) 0.160(6) 0.036(3) -0.011(4) 0.000(2) 0.011(3)
O3E 0.083(5) 0.059(3) 0.144(8) 0.004(4) 0.056(5) 0.004(3)
O4E 0.056(3) 0.129(4) 0.102(5) -0.032(4) 0.015(3) -0.018(3)
Cl1F 0.0270(6) 0.0213(6) 0.0214(6) 0.0010(5) 0.0056(5) 0.0018(5)
O1F 0.029(2) 0.0311(19) 0.034(2) 0.0154(19) 0.001(2) -0.0038(15)
O2F 0.038(2) 0.037(2) 0.043(3) -0.014(2) 0.010(2) 0.0058(19)
O3F 0.054(3) 0.054(3) 0.058(4) -0.032(3) 0.028(3) -0.028(2)
O4F 0.044(3) 0.091(4) 0.053(3) 0.050(3) 0.016(3) 0.028(3)

loop_
_atom_type_symbol
_atom_type_description
_atom_type_scat_dispersion_real
_atom_type_scat_dispersion_imag
_atom_type_scat_source
C C 0.0033 0.0016 'International Tables Vol C Tables 4.2.6.8 and 6.1.1.4'
H H 0.0000 0.0000 'International Tables Vol C Tables 4.2.6.8 and 6.1.1.4'
N N 0.0061 0.0033 'International Tables Vol C Tables 4.2.6.8 and 6.1.1.4'
O O 0.0106 0.0060 'International Tables Vol C Tables 4.2.6.8 and 6.1.1.4'
Cl Cl 0.1484 0.1585 'International Tables Vol C Tables 4.2.6.8 and 6.1.1.4'
Cu Cu 0.3201 1.2651 'International Tables Vol C Tables 4.2.6.8 and 6.1.1.4'

loop_
_geom_angle_atom_site_label_1
_geom_angle_atom_site_label_2
_geom_angle_atom_site_label_3
_geom_angle
N2C Cu1 N1B 154.0(2)
N2C Cu1 N3C 81.19(17)
N1B Cu1 N3C 92.20(17)
N2C Cu1 N1A 95.29(17)
N1B Cu1 N1A 97.11(16)
N3C Cu1 N1A 164.7(2)
N2C Cu1 Cu2 73.22(15)
N1B Cu1 Cu2 87.21(17)
N3C Cu1 Cu2 114.90(15)
N1A Cu1 Cu2 77.79(14)
N2A Cu2 N3B 173.17(18)
N2A Cu2 N1C 94.11(17)
N3B Cu2 N1C 92.08(17)
N2A Cu2 N3A 80.90(17)
N3B Cu2 N3A 92.50(18)
N1C Cu2 N3A 139.8(2)
N2A Cu2 N2B 98.2(2)
N3B Cu2 N2B 79.82(18)
N1C Cu2 N2B 130.69(18)
N3A Cu2 N2B 89.39(17)
N2A Cu2 Cu1 75.11(15)
N3B Cu2 Cu1 109.03(15)
N1C Cu2 Cu1 78.49(13)
N3A Cu2 Cu1 136.38(15)
N2B Cu2 Cu1 59.39(14)
N2C Cu1' N2B 126.5(12)
N2C Cu1' N1B 159.2(15)
N2B Cu1' N1B 70.8(4)
N2C Cu1' N3C 78.9(4)
N2B Cu1' N3C 98.1(5)
N1B Cu1' N3C 87.8(5)
N2C Cu1' N1A 87.6(6)
N2B Cu1' N1A 129.7(6)
N1B Cu1' N1A 87.7(6)
N3C Cu1' N1A 126.8(12)
N2C Cu1' C5B 159.8(10)
N2B Cu1' C5B 36.7(3)
N1B Cu1' C5B 34.2(3)
N3C Cu1' C5B 91.5(4)
N1A Cu1' C5B 112.2(4)
N2C Cu1' Cu2' 86.9(6)
N2B Cu1' Cu2' 63.4(8)
N1B Cu1' Cu2' 113.0(8)
N3C Cu1' Cu2' 142.5(9)
N1A Cu1' Cu2' 86.5(4)
C5B Cu1' Cu2' 90.2(8)
N3B Cu2' N3A 98.7(4)
N3B Cu2' N1C 96.0(5)
N3A Cu2' N1C 164.7(5)
N3B Cu2' N2A 141.2(13)
N3A Cu2' N2A 77.6(4)
N1C Cu2' N2A 88.2(6)
N3B Cu2' Cu1' 83.0(10)
N3A Cu2' Cu1' 109.2(10)
N1C Cu2' Cu1' 68.2(5)
N2A Cu2' Cu1' 62.8(5)
C1A N1A C5A 118.7(4)
C1A N1A Cu1 117.9(4)
C5A N1A Cu1 123.4(4)
C1A N1A Cu1' 134.3(6)
C5A N1A Cu1' 106.3(6)
C6A N2A C5A 120.2(4)
C6A N2A Cu2 117.2(3)
C5A N2A Cu2 122.6(3)
C6A N2A Cu2' 110.8(5)
C5A N2A Cu2' 124.8(4)
C11A N3A C7A 118.3(4)
C11A N3A Cu2' 122.3(5)
C7A N3A Cu2' 118.4(5)
C11A N3A Cu2 130.5(3)
C7A N3A Cu2 110.6(3)
N1A C1A C2A 122.7(5)
N1A C1A H1A 118.7
C2A C1A H1A 118.7
C1A C2A C3A 119.0(5)
C1A C2A H2A 120.5
C3A C2A H2A 120.5
C4A C3A C2A 119.3(5)
C4A C3A H3A 120.3
C2A C3A H3A 120.3
C3A C4A C5A 119.4(5)
C3A C4A H4A 120.3
C5A C4A H4A 120.3
N1A C5A N2A 116.5(4)
N1A C5A C4A 120.9(5)
N2A C5A C4A 122.4(5)
O1A C6A N2A 126.3(5)
O1A C6A C7A 119.3(5)
N2A C6A C7A 114.4(4)
N3A C7A C8A 122.4(5)
N3A C7A C6A 116.0(5)
C8A C7A C6A 121.6(5)
C9A C8A C7A 118.2(5)
C9A C8A H8A 120.9
C7A C8A H8A 120.9
C8A C9A C10A 119.9(5)
C8A C9A H9A 120.1
C10A C9A H9A 120.1
C11A C10A C9A 118.2(5)
C11A C10A H10A 120.9
C9A C10A H10A 120.9
N3A C11A C10A 123.0(5)
N3A C11A H11A 118.5
C10A C11A H11A 118.5
C5B N1B C1B 119.6(5)
C5B N1B Cu1 110.2(4)
C1B N1B Cu1 129.6(4)
C5B N1B Cu1' 88.9(8)
C1B N1B Cu1' 151.4(8)
C6B N2B C5B 119.4(5)
C6B N2B Cu1' 131.2(5)
C5B N2B Cu1' 87.6(5)
C6B N2B Cu2 112.8(4)
C5B N2B Cu2 125.4(3)
C7B N3B C11B 119.8(5)
C7B N3B Cu2' 130.7(6)
C11B N3B Cu2' 106.3(8)
C7B N3B Cu2 114.2(4)
C11B N3B Cu2 125.5(4)
N1B C1B C2B 121.8(6)
N1B C1B H1B 119.1
C2B C1B H1B 119.1
C1B C2B C3B 117.2(6)
C1B C2B H2B 121.4
C3B C2B H2B 121.4
C4B C3B C2B 120.3(6)
C4B C3B H3B 119.9
C2B C3B H3B 119.9
C3B C4B C5B 120.5(6)
C3B C4B H4B 119.8
C5B C4B H4B 119.8
N1B C5B C4B 120.6(6)
N1B C5B N2B 112.5(5)
C4B C5B N2B 126.8(5)
N1B C5B Cu1' 56.9(6)
C4B C5B Cu1' 176.6(7)
N2B C5B Cu1' 55.7(7)
O1B C6B N2B 127.7(6)
O1B C6B C7B 119.8(5)
N2B C6B C7B 112.5(5)
N3B C7B C8B 120.9(5)
N3B C7B C6B 118.8(5)
C8B C7B C6B 120.3(5)
C9B C8B C7B 117.7(6)
C9B C8B H8B 121.1
C7B C8B H8B 121.1
C10B C9B C8B 120.8(6)
C10B C9B H9B 119.6
C8B C9B H9B 119.6
C9B C10B C11B 118.8(6)
C9B C10B H10B 120.6
C11B C10B H10B 120.6
N3B C11B C10B 122.1(6)
N3B C11B H11B 119.0
C10B C11B H11B 119.0
C5C N1C C1C 118.5(5)
C5C N1C Cu2' 138.6(7)
C1C N1C Cu2' 101.0(8)
C5C N1C Cu2 121.5(3)
C1C N1C Cu2 119.9(4)
C6C N2C C5C 119.0(4)
C6C N2C Cu1' 119.1(4)
C5C N2C Cu1' 116.8(5)
C6C N2C Cu1 117.3(4)
C5C N2C Cu1 123.7(3)
C11C N3C C7C 118.7(4)
C11C N3C Cu1 128.1(4)
C7C N3C Cu1 112.9(3)
C11C N3C Cu1' 129.5(4)
C7C N3C Cu1' 109.4(4)
N1C C1C C2C 122.2(6)
N1C C1C H1C 118.9
C2C C1C H1C 118.9
C1C C2C C3C 119.4(5)
C1C C2C H2C 120.3
C3C C2C H2C 120.3
C4C C3C C2C 119.1(5)
C4C C3C H3C 120.4
C2C C3C H3C 120.4
C3C C4C C5C 119.2(6)
C3C C4C H4C 120.4
C5C C4C H4C 120.4
N1C C5C C4C 121.6(5)
N1C C5C N2C 115.3(4)
C4C C5C N2C 123.1(5)
O1C C6C N2C 128.6(5)
O1C C6C C7C 119.6(5)
N2C C6C C7C 111.8(4)
N3C C7C C8C 122.8(5)
N3C C7C C6C 115.7(4)
C8C C7C C6C 121.4(5)
C7C C8C C9C 118.2(5)
C7C C8C H8C 120.9
C9C C8C H8C 120.9
C10C C9C C8C 119.0(5)
C10C C9C H9C 120.5
C8C C9C H9C 120.5
C9C C10C C11C 119.0(5)
C9C C10C H10C 120.5
C11C C10C H10C 120.5
N3C C11C C10C 122.4(5)
N3C C11C H11C 118.8
C10C C11C H11C 118.8
C3D N1D C1D 111.7(7)
C3D N1D C5D 111.1(7)
C1D N1D C5D 114.5(7)
C3D N1D H1D 106.3
C1D N1D H1D 106.3
C5D N1D H1D 106.3
N1D C1D C2D 114.0(6)
N1D C1D H1D1 108.7
C2D C1D H1D1 108.7
N1D C1D H1D2 108.7
C2D C1D H1D2 108.7
H1D1 C1D H1D2 107.6
C1D C2D H2D1 109.5
C1D C2D H2D2 109.5
H2D1 C2D H2D2 109.5
C1D C2D H2D3 109.5
H2D1 C2D H2D3 109.5
H2D2 C2D H2D3 109.5
N1D C3D C4D 114.6(6)
N1D C3D H3D1 108.6
C4D C3D H3D1 108.6
N1D C3D H3D2 108.6
C4D C3D H3D2 108.6
H3D1 C3D H3D2 107.6
C3D C4D H4D1 109.5
C3D C4D H4D2 109.5
H4D1 C4D H4D2 109.5
C3D C4D H4D3 109.5
H4D1 C4D H4D3 109.5
H4D2 C4D H4D3 109.5
N1D C5D C6D 113.9(6)
N1D C5D H5D1 108.8
C6D C5D H5D1 108.8
N1D C5D H5D2 108.8
C6D C5D H5D2 108.8
H5D1 C5D H5D2 107.7
C5D C6D H6D1 109.5
C5D C6D H6D2 109.5
H6D1 C6D H6D2 109.5
C5D C6D H6D3 109.5
H6D1 C6D H6D3 109.5
H6D2 C6D H6D3 109.5
C1D' N1D' C5D' 111.3(10)
C1D' N1D' C3D' 113.8(10)
C5D' N1D' C3D' 112.1(10)
C1D' N1D' H1D' 106.4
C5D' N1D' H1D' 106.4
C3D' N1D' H1D' 106.4
N1D' C1D' C2D' 113.9(7)
N1D' C1D' H1D3 108.8
C2D' C1D' H1D3 108.8
N1D' C1D' H1D4 108.8
C2D' C1D' H1D4 108.8
H1D3 C1D' H1D4 107.7
C1D' C2D' H2D4 109.5
C1D' C2D' H2D5 109.5
H2D4 C2D' H2D5 109.5
C1D' C2D' H2D6 109.5
H2D4 C2D' H2D6 109.5
H2D5 C2D' H2D6 109.5
N1D' C3D' C4D' 113.9(7)
N1D' C3D' H3D3 108.8
C4D' C3D' H3D3 108.8
N1D' C3D' H3D4 108.8
C4D' C3D' H3D4 108.8
H3D3 C3D' H3D4 107.7
C3D' C4D' H4D4 109.5
C3D' C4D' H4D5 109.5
H4D4 C4D' H4D5 109.5
C3D' C4D' H4D6 109.5
H4D4 C4D' H4D6 109.5
H4D5 C4D' H4D6 109.5
N1D' C5D' C6D' 114.0(7)
N1D' C5D' H5D3 108.8
C6D' C5D' H5D3 108.8
N1D' C5D' H5D4 108.8
C6D' C5D' H5D4 108.8
H5D3 C5D' H5D4 107.7
C5D' C6D' H6D4 109.5
C5D' C6D' H6D5 109.5
H6D4 C6D' H6D5 109.5
C5D' C6D' H6D6 109.5
H6D4 C6D' H6D6 109.5
H6D5 C6D' H6D6 109.5
O4E Cl1E O2E 110.3(4)
O4E Cl1E O3E 107.7(5)
O2E Cl1E O3E 110.1(5)
O4E Cl1E O1E 112.8(5)
O2E Cl1E O1E 110.1(4)
O3E Cl1E O1E 105.8(4)
O2F Cl1F O4F 111.2(3)
O2F Cl1F O3F 108.6(3)
O4F Cl1F O3F 110.0(4)
O2F Cl1F O1F 110.6(3)
O4F Cl1F O1F 108.2(3)
O3F Cl1F O1F 108.2(3)

loop_
_geom_bond_atom_site_label_1
_geom_bond_atom_site_label_2
_geom_bond_distance
Cu1 N2C 1.964(4)
Cu1 N1B 1.985(4)
Cu1 N3C 2.023(4)
Cu1 N1A 2.024(4)
Cu1 Cu2 2.9896(14)
Cu2 N2A 1.950(4)
Cu2 N3B 1.987(4)
Cu2 N1C 2.059(4)
Cu2 N3A 2.120(4)
Cu2 N2B 2.133(5)
Cu1' N2C 1.912(9)
Cu1' N2B 1.97(2)
Cu1' N1B 2.000(10)
Cu1' N3C 2.163(13)
Cu1' N1A 2.323(17)
Cu1' C5B 2.386(13)
Cu1' Cu2' 3.001(16)
Cu2' N3B 1.936(10)
Cu2' N3A 1.976(10)
Cu2' N1C 1.983(11)
Cu2' N2A 2.229(15)
O1A C6A 1.253(6)
N1A C1A 1.345(7)
N1A C5A 1.353(7)
N2A C6A 1.341(7)
N2A C5A 1.381(6)
N3A C11A 1.330(7)
N3A C7A 1.343(7)
C1A C2A 1.375(7)
C1A H1A 0.9500
C2A C3A 1.378(9)
C2A H2A 0.9500
C3A C4A 1.376(8)
C3A H3A 0.9500
C4A C5A 1.401(7)
C4A H4A 0.9500
C6A C7A 1.501(8)
C7A C8A 1.400(7)
C8A C9A 1.369(8)
C8A H8A 0.9500
C9A C10A 1.386(8)
C9A H9A 0.9500
C10A C11A 1.386(7)
C10A H10A 0.9500
C11A H11A 0.9500
O1B C6B 1.243(7)
N1B C5B 1.340(7)
N1B C1B 1.351(7)
N2B C6B 1.329(7)
N2B C5B 1.427(7)
N3B C7B 1.335(7)
N3B C11B 1.337(7)
C1B C2B 1.385(8)
C1B H1B 0.9500
C2B C3B 1.391(10)
C2B H2B 0.9500
C3B C4B 1.346(10)
C3B H3B 0.9500
C4B C5B 1.369(8)
C4B H4B 0.9500
C6B C7B 1.494(8)
C7B C8B 1.411(8)
C8B C9B 1.385(10)
C8B H8B 0.9500
C9B C10B 1.349(9)
C9B H9B 0.9500
C10B C11B 1.381(9)
C10B H10B 0.9500
C11B H11B 0.9500
O1C C6C 1.230(6)
N1C C5C 1.349(7)
N1C C1C 1.361(7)
N2C C6C 1.342(7)
N2C C5C 1.397(7)
N3C C11C 1.328(7)
N3C C7C 1.340(7)
C1C C2C 1.366(8)
C1C H1C 0.9500
C2C C3C 1.383(9)
C2C H2C 0.9500
C3C C4C 1.382(8)
C3C H3C 0.9500
C4C C5C 1.390(7)
C4C H4C 0.9500
C6C C7C 1.514(7)
C7C C8C 1.372(7)
C8C C9C 1.397(8)
C8C H8C 0.9500
C9C C10C 1.375(8)
C9C H9C 0.9500
C10C C11C 1.380(8)
C10C H10C 0.9500
C11C H11C 0.9500
N1D C3D 1.497(6)
N1D C1D 1.498(6)
N1D C5D 1.498(6)
N1D H1D 1.0000
C1D C2D 1.508(8)
C1D H1D1 0.9900
C1D H1D2 0.9900
C2D H2D1 0.9800
C2D H2D2 0.9800
C2D H2D3 0.9800
C3D C4D 1.505(8)
C3D H3D1 0.9900
C3D H3D2 0.9900
C4D H4D1 0.9800
C4D H4D2 0.9800
C4D H4D3 0.9800
C5D C6D 1.508(8)
C5D H5D1 0.9900
C5D H5D2 0.9900
C6D H6D1 0.9800
C6D H6D2 0.9800
C6D H6D3 0.9800
N1D' C1D' 1.498(6)
N1D' C5D' 1.499(6)
N1D' C3D' 1.500(6)
N1D' H1D' 1.0000
C1D' C2D' 1.507(9)
C1D' H1D3 0.9900
C1D' H1D4 0.9900
C2D' H2D4 0.9800
C2D' H2D5 0.9800
C2D' H2D6 0.9800
C3D' C4D' 1.506(9)
C3D' H3D3 0.9900
C3D' H3D4 0.9900
C4D' H4D4 0.9800
C4D' H4D5 0.9800
C4D' H4D6 0.9800
C5D' C6D' 1.507(9)
C5D' H5D3 0.9900
C5D' H5D4 0.9900
C6D' H6D4 0.9800
C6D' H6D5 0.9800
C6D' H6D6 0.9800
Cl1E O4E 1.381(8)
Cl1E O2E 1.397(5)
Cl1E O3E 1.420(7)
Cl1E O1E 1.443(6)
Cl1F O2F 1.423(4)
Cl1F O4F 1.424(5)
Cl1F O3F 1.428(5)
Cl1F O1F 1.456(4)

loop_
_geom_hbond_atom_site_label_D
_geom_hbond_atom_site_label_H
_geom_hbond_atom_site_label_A
_geom_hbond_distance_DH
_geom_hbond_distance_HA
_geom_hbond_distance_DA
_geom_hbond_angle_DHA
_geom_hbond_site_symmetry_A
C1A H1A Cl1F 0.95 2.97 3.797(6) 146.7 .
C1A H1A O1F 0.95 2.66 3.208(7) 117.3 .
C1A H1A O3F 0.95 2.41 3.318(8) 160.8 .
C2A H2A O1A 0.95 2.38 3.279(7) 157.6 2_665
C8A H8A O4E 0.95 2.55 3.337(8) 139.9 .
C10A H10A O3E 0.95 2.52 3.425(9) 159.4 3_465
C1B H1B O1F 0.95 2.59 3.147(7) 117.8 .
C2B H2B O2E 0.95 2.49 3.311(9) 144.6 1_556
C10B H10B O1E 0.95 2.46 3.406(9) 171.2 1_455
C1C H1C O4F 0.95 2.33 3.282(8) 176.9 1_554
C2C H2C O1C 0.95 2.37 3.206(7) 146.7 2_564
C8C H8C O1E 0.95 2.57 3.293(8) 133.2 1_456
C11C H11C N1B 0.95 2.64 3.116(7) 111.8 .
N1D H1D O1A 1.00 1.76 2.731(10) 163.0 .
C1D H1D2 O1B 0.99 2.40 3.087(9) 125.6 3_565
C2D H2D2 O1B 0.98 2.51 3.131(11) 120.7 3_565
C4D H4D1 O3F 0.98 2.50 3.406(18) 153.9 2_664
C5D H5D1 O1C 0.99 2.47 3.405(10) 157.3 1_655
C5D H5D2 O4F 0.99 2.67 3.446(11) 136.0 2_664
N1D' H1D' O1A 1.00 1.87 2.850(14) 164.5 .
C1D' H1D3 O1B 0.99 2.51 3.230(13) 129.8 3_565
C2D' H2D6 O1C 0.98 2.50 3.116(15) 120.6 1_655
C3D' H3D3 O3F 0.99 2.52 3.225(13) 128.2 2_664
C3D' H3D4 O1C 0.99 2.30 3.262(15) 162.8 1_655
C6D' H6D6 O4F 0.98 2.60 3.57(2) 170.1 2_664

loop_
_geom_torsion_atom_site_label_1
_geom_torsion_atom_site_label_2
_geom_torsion_atom_site_label_3
_geom_torsion_atom_site_label_4
_geom_torsion
C5A N1A C1A C2A 1.3(8)
Cu1 N1A C1A C2A -179.0(4)
Cu1' N1A C1A C2A 170.1(6)
N1A C1A C2A C3A 0.3(8)
C1A C2A C3A C4A -1.5(8)
C2A C3A C4A C5A 1.2(8)
C1A N1A C5A N2A 173.3(5)
Cu1 N1A C5A N2A -6.3(6)
Cu1' N1A C5A N2A 1.7(6)
C1A N1A C5A C4A -1.6(7)
Cu1 N1A C5A C4A 178.7(4)
Cu1' N1A C5A C4A -173.3(5)
C6A N2A C5A N1A 140.4(5)
Cu2 N2A C5A N1A -43.2(6)
Cu2' N2A C5A N1A -65.0(9)
C6A N2A C5A C4A -44.8(7)
Cu2 N2A C5A C4A 131.7(4)
Cu2' N2A C5A C4A 109.9(9)
C3A C4A C5A N1A 0.4(8)
C3A C4A C5A N2A -174.3(5)
C5A N2A C6A O1A -9.9(8)
Cu2 N2A C6A O1A 173.5(4)
Cu2' N2A C6A O1A -167.8(7)
C5A N2A C6A C7A 170.4(4)
Cu2 N2A C6A C7A -6.2(6)
Cu2' N2A C6A C7A 12.5(8)
C11A N3A C7A C8A -0.9(8)
Cu2' N3A C7A C8A 167.3(9)
Cu2 N3A C7A C8A -172.7(4)
C11A N3A C7A C6A 179.7(4)
Cu2' N3A C7A C6A -12.1(10)
Cu2 N3A C7A C6A 7.9(5)
O1A C6A C7A N3A 178.5(5)
N2A C6A C7A N3A -1.8(7)
O1A C6A C7A C8A -0.9(8)
N2A C6A C7A C8A 178.8(5)
N3A C7A C8A C9A 0.6(8)
C6A C7A C8A C9A 179.9(5)
C7A C8A C9A C10A 0.6(8)
C8A C9A C10A C11A -1.5(9)
C7A N3A C11A C10A 0.0(8)
Cu2' N3A C11A C10A -167.7(9)
Cu2 N3A C11A C10A 169.9(4)
C9A C10A C11A N3A 1.2(8)
C5B N1B C1B C2B -0.1(8)
Cu1 N1B C1B C2B -169.8(4)
Cu1' N1B C1B C2B -174.6(8)
N1B C1B C2B C3B 0.6(9)
C1B C2B C3B C4B -1.1(11)
C2B C3B C4B C5B 0.9(12)
C1B N1B C5B C4B -0.1(8)
Cu1 N1B C5B C4B 171.4(5)
Cu1' N1B C5B C4B 177.2(6)
C1B N1B C5B N2B 177.8(5)
Cu1 N1B C5B N2B -10.6(5)
Cu1' N1B C5B N2B -4.8(5)
C1B N1B C5B Cu1' -177.4(6)
C3B C4B C5B N1B -0.3(11)
C3B C4B C5B N2B -178.0(7)
C6B N2B C5B N1B 141.9(5)
Cu1' N2B C5B N1B 4.8(5)
Cu2 N2B C5B N1B -57.0(6)
C6B N2B C5B C4B -40.3(9)
Cu1' N2B C5B C4B -177.3(7)
Cu2 N2B C5B C4B 120.8(6)
C6B N2B C5B Cu1' 137.1(6)
C5B N2B C6B O1B -6.4(10)
Cu1' N2B C6B O1B 108.9(9)
Cu2 N2B C6B O1B -169.7(6)
C5B N2B C6B C7B 175.4(5)
Cu1' N2B C6B C7B -69.3(9)
Cu2 N2B C6B C7B 12.1(6)
C11B N3B C7B C8B -0.2(8)
Cu2' N3B C7B C8B 156.4(9)
Cu2 N3B C7B C8B 171.8(5)
C11B N3B C7B C6B -179.6(5)
Cu2' N3B C7B C6B -23.0(11)
Cu2 N3B C7B C6B -7.5(7)
O1B C6B C7B N3B 178.0(6)
N2B C6B C7B N3B -3.6(8)
O1B C6B C7B C8B -1.4(9)
N2B C6B C7B C8B 177.0(6)
N3B C7B C8B C9B 1.1(9)
C6B C7B C8B C9B -179.5(6)
C7B C8B C9B C10B -0.7(10)
C8B C9B C10B C11B -0.5(10)
C7B N3B C11B C10B -1.1(9)
Cu2' N3B C11B C10B -162.8(6)
Cu2 N3B C11B C10B -172.2(4)
C9B C10B C11B N3B 1.5(9)
C5C N1C C1C C2C 2.1(8)
Cu2' N1C C1C C2C -165.1(6)
Cu2 N1C C1C C2C -173.2(4)
N1C C1C C2C C3C -0.7(9)
C1C C2C C3C C4C -1.2(9)
C2C C3C C4C C5C 1.8(9)
C1C N1C C5C C4C -1.5(7)
Cu2' N1C C5C C4C 159.3(8)
Cu2 N1C C5C C4C 173.7(4)
C1C N1C C5C N2C 176.6(5)
Cu2' N1C C5C N2C -22.6(10)
Cu2 N1C C5C N2C -8.2(6)
C3C C4C C5C N1C -0.4(8)
C3C C4C C5C N2C -178.4(5)
C6C N2C C5C N1C 134.4(5)
Cu1' N2C C5C N1C -20.0(10)
Cu1 N2C C5C N1C -45.1(6)
C6C N2C C5C C4C -47.5(8)
Cu1' N2C C5C C4C 158.1(9)
Cu1 N2C C5C C4C 133.0(5)
C5C N2C C6C O1C 3.2(9)
Cu1' N2C C6C O1C 157.1(10)
Cu1 N2C C6C O1C -177.3(5)
C5C N2C C6C C7C -174.4(5)
Cu1' N2C C6C C7C -20.5(11)
Cu1 N2C C6C C7C 5.2(6)
C11C N3C C7C C8C -0.8(8)
Cu1 N3C C7C C8C 173.5(4)
Cu1' N3C C7C C8C -164.7(8)
C11C N3C C7C C6C 176.1(5)
Cu1 N3C C7C C6C -9.7(6)
Cu1' N3C C7C C6C 12.2(9)
O1C C6C C7C N3C -174.5(5)
N2C C6C C7C N3C 3.3(7)
O1C C6C C7C C8C 2.4(8)
N2C C6C C7C C8C -179.8(5)
N3C C7C C8C C9C 1.3(8)
C6C C7C C8C C9C -175.4(5)
C7C C8C C9C C10C -0.6(8)
C8C C9C C10C C11C -0.6(9)
C7C N3C C11C C10C -0.6(8)
Cu1 N3C C11C C10C -173.8(4)
Cu1' N3C C11C C10C 159.6(10)
C9C C10C C11C N3C 1.2(9)
C3D N1D C1D C2D -70.4(11)
C5D N1D C1D C2D 57.0(11)
C1D N1D C3D C4D -168.0(11)
C5D N1D C3D C4D 62.8(14)
C3D N1D C5D C6D 177.0(10)
C1D N1D C5D C6D 49.3(13)
C5D' N1D' C1D' C2D' 63.3(17)
C3D' N1D' C1D' C2D' -64.4(17)
C1D' N1D' C3D' C4D' -49.4(18)
C5D' N1D' C3D' C4D' -176.7(15)
C1D' N1D' C5D' C6D' 156.4(14)
C3D' N1D' C5D' C6D' -75.0(17)
